data_7008087
loop_
_publ_author_name
'Patra, Ashis K.'
'Dhar, Shanta'
'Nethaji, Munirathinam'
'Chakravarty, Akhil R.'

_publ_section_title
;
 Metal-assisted red light-induced DNA cleavage by ternary L-methionine
 copper(II) complexes of planar heterocyclic bases.
;
_journal_issue 5
_journal_name_full 'Dalton transactions (Cambridge, England : 2003)'
_journal_page_first 896
_journal_page_last 902
_journal_paper_doi 10.1039/b416711b
_journal_year 2005
_chemical_formula_sum 'C15 H21 Cl Cu N3 O7.5 S'
_chemical_formula_weight 494.40
_chemical_name_systematic
;
(2,2'-bipyridyl)(aqueo)(L-methioninato)copper(II)monoperchlorate
;
_space_group_IT_number 1
_symmetry_cell_setting triclinic
_symmetry_space_group_name_Hall 'P 1'
_symmetry_space_group_name_H-M 'P 1'
_atom_sites_solution_hydrogens geom
_atom_sites_solution_primary direct
_atom_sites_solution_secondary difmap
_audit_creation_method SHELXL-97
_cell_angle_alpha 97.690(7)
_cell_angle_beta 97.919(8)
_cell_angle_gamma 94.406(8)
_cell_formula_units_Z 4
_cell_length_a 7.648(4)
_cell_length_b 13.115(6)
_cell_length_c 20.574(10)
_cell_measurement_temperature 293(2)
_cell_volume 2016.0(17)
_computing_cell_refinement 'Bruker Smart'
_computing_data_collection 'Bruker Smart'
_computing_data_reduction 'Bruker Saint'
_computing_molecular_graphics ' Ortep-3'
_computing_publication_material WinGX
_computing_structure_refinement 'SHELXL-97 (Sheldrick, 1997)'
_computing_structure_solution 'SHELXS-97 (Sheldrick, 1997)'
_diffrn_ambient_temperature 293(2)
_diffrn_measured_fraction_theta_full 0.990
_diffrn_measured_fraction_theta_max 0.990
_diffrn_measurement_device_type 'Bruker Smart CCD Area Detector'
_diffrn_measurement_method 'omega scans'
_diffrn_radiation_monochromator graphite
_diffrn_radiation_source 'fine-focus sealed tube'
_diffrn_radiation_type MoK\a
_diffrn_radiation_wavelength 0.71073
_diffrn_reflns_av_R_equivalents 0.0175
_diffrn_reflns_av_sigmaI/netI 0.0504
_diffrn_reflns_limit_h_max 9
_diffrn_reflns_limit_h_min -9
_diffrn_reflns_limit_k_max 16
_diffrn_reflns_limit_k_min -16
_diffrn_reflns_limit_l_max 25
_diffrn_reflns_limit_l_min -25
_diffrn_reflns_number 21011
_diffrn_reflns_theta_full 26.03
_diffrn_reflns_theta_max 26.03
_diffrn_reflns_theta_min 1.57
_exptl_absorpt_coefficient_mu 1.365
_exptl_absorpt_correction_T_max 0.8215
_exptl_absorpt_correction_T_min 0.7720
_exptl_absorpt_correction_type multi-scan
_exptl_absorpt_process_details SADABS(Sheldrick,1997)
_exptl_crystal_colour blue
_exptl_crystal_density_diffrn 1.629
_exptl_crystal_density_method 'not measured'
_exptl_crystal_description rectangular
_exptl_crystal_F_000 1016
_exptl_crystal_size_max 0.20
_exptl_crystal_size_mid 0.20
_exptl_crystal_size_min 0.15
_refine_diff_density_max 0.659
_refine_diff_density_min -0.331
_refine_ls_abs_structure_details 'Flack H D (1983), Acta Cryst. A39, 876-881'
_refine_ls_abs_structure_Flack 0.017(8)
_refine_ls_extinction_method none
_refine_ls_goodness_of_fit_ref 0.997
_refine_ls_hydrogen_treatment mixed
_refine_ls_matrix_type full
_refine_ls_number_parameters 1023
_refine_ls_number_reflns 15428
_refine_ls_number_restraints 3
_refine_ls_restrained_S_all 0.997
_refine_ls_R_factor_all 0.0492
_refine_ls_R_factor_gt 0.0423
_refine_ls_shift/su_max 0.007
_refine_ls_shift/su_mean 0.001
_refine_ls_structure_factor_coef Fsqd
_refine_ls_weighting_details 'calc w=1/[\s^2^(Fo^2^)+(0.0664P)^2^+0.0000P] where P=(Fo^2^+2Fc^2^)/3'
_refine_ls_weighting_scheme calc
_refine_ls_wR_factor_gt 0.1068
_refine_ls_wR_factor_ref 0.1106
_reflns_number_gt 13495
_reflns_number_total 15428
_reflns_threshold_expression >2sigma(I)
_cod_data_source_file b416711b.txt
_cod_data_source_block arcdtcif1
_cod_depositor_comments
;
The following automatic conversions were performed:
'_symmetry_cell_setting' value 'Triclinic' changed to 'triclinic'
according to '/home/saulius/struct/CIF-dictionaries/cif_core.dic'
dictionary named 'cif_core.dic' version 2.4.1 from 2010-06-29.

Automatic conversion script
Id: cif_fix_enum 1527 2010-12-29 10:47:43Z saulius 
;
_cod_original_cell_volume 2015.9(17)
_cod_original_sg_symbol_H-M P1
_cod_original_formula_sum 'C15 H21 Cl Cu N3 O7.50 S'
_cod_database_code 7008087

loop_
_symmetry_equiv_pos_as_xyz
'x, y, z'

loop_
_atom_site_label
_atom_site_type_symbol
_atom_site_fract_x
_atom_site_fract_y
_atom_site_fract_z
_atom_site_U_iso_or_equiv
_atom_site_adp_type
_atom_site_occupancy
_atom_site_symmetry_multiplicity
_atom_site_calc_flag
_atom_site_refinement_flags
_atom_site_disorder_assembly
_atom_site_disorder_group
Cu1 Cu 0.33865(7) 0.42332(4) 0.00805(2) 0.04611(14) Uani 1 1 d . . .
Cu2 Cu 0.24720(6) 0.35945(3) 0.37567(2) 0.04222(13) Uani 1 1 d . . .
Cu3 Cu 0.65085(6) 0.69513(3) 0.55661(2) 0.04144(13) Uani 1 1 d . . .
Cu4 Cu 0.63623(7) 0.62623(4) 0.91903(2) 0.04749(14) Uani 1 1 d . . .
Cl1 Cl 0.2510(3) 0.90706(12) 0.04257(10) 0.0899(5) Uani 1 1 d . . .
Cl2 Cl 0.78551(14) 0.22198(8) 0.37585(6) 0.0486(3) Uani 1 1 d . . .
Cl3 Cl 0.10384(15) 0.83575(10) 0.55544(7) 0.0585(3) Uani 1 1 d . . .
Cl4 Cl 0.67111(19) 0.13367(10) 0.89182(8) 0.0698(4) Uani 1 1 d . . .
S1 S 0.2194(2) 0.21010(11) -0.27046(7) 0.0693(4) Uani 1 1 d . . .
S2 S 0.6373(2) 0.10901(16) 0.59454(9) 0.0912(5) Uani 1 1 d . . .
S3 S 0.2687(3) 0.94783(15) 0.36552(12) 0.1064(6) Uani 1 1 d . . .
S4 S 0.7672(3) 0.85621(12) 1.23049(7) 0.0879(5) Uani 1 1 d . . .
O1 O 0.2662(5) 0.5229(2) -0.04869(15) 0.0547(8) Uani 1 1 d . . .
O2 O 0.1278(5) 0.5345(3) -0.14876(15) 0.0574(8) Uani 1 1 d . . .
O3 O 0.0396(5) 0.3606(3) 0.01298(18) 0.0647(9) Uani 1 1 d . . .
O4 O 0.2908(5) 0.4288(3) 0.46579(15) 0.0530(8) Uani 1 1 d . . .
O5 O 0.3473(5) 0.4056(3) 0.56987(15) 0.0570(9) Uani 1 1 d . . .
O6 O 0.5199(4) 0.4224(2) 0.35181(16) 0.0518(8) Uani 1 1 d . . .
O7 O 0.6332(5) 0.6249(2) 0.46753(15) 0.0499(8) Uani 1 1 d . . .
O8 O 0.5252(5) 0.6292(3) 0.36366(15) 0.0591(9) Uani 1 1 d . . .
O9 O 0.3820(5) 0.6225(3) 0.58086(17) 0.0551(8) Uani 1 1 d . . .
O10 O 0.7048(5) 0.5229(2) 0.97505(15) 0.0521(8) Uani 1 1 d . . .
O11 O 0.8430(5) 0.5064(3) 1.07378(15) 0.0575(8) Uani 1 1 d . . .
O12 O 0.9352(5) 0.6837(3) 0.90768(17) 0.0623(9) Uani 1 1 d . . .
O13 O 0.1695(18) 0.9193(10) 0.0921(7) 0.134(4) Uiso 0.55 1 d P . .
O13A O 0.305(2) 0.9208(11) 0.1184(7) 0.122(4) Uiso 0.45 1 d P . .
O14 O 0.2071(16) 0.8046(9) 0.0169(5) 0.108(3) Uiso 0.55 1 d P . .
O14A O 0.3072(18) 0.8097(9) 0.0269(6) 0.102(4) Uiso 0.45 1 d P . .
O15 O 0.448(3) 0.9273(16) 0.0354(10) 0.173(7) Uiso 0.45 1 d P . .
O15A O 0.149(3) 0.987(2) 0.0502(12) 0.254(10) Uiso 0.55 1 d P . .
O16 O 0.095(2) 0.8946(14) -0.0226(9) 0.165(6) Uiso 0.45 1 d P . .
O16A O 0.3270(14) 0.9815(8) 0.0131(5) 0.112(3) Uiso 0.55 1 d P . .
O17 O 0.6076(4) 0.1815(3) 0.3530(2) 0.0718(10) Uani 1 1 d . . .
O18 O 0.8539(8) 0.2594(6) 0.3250(3) 0.145(3) Uani 1 1 d . . .
O19 O 0.8839(7) 0.1466(4) 0.3989(3) 0.127(2) Uani 1 1 d . . .
O20 O 0.7905(9) 0.3069(5) 0.4264(3) 0.124(2) Uani 1 1 d . . .
O21 O 0.7157(6) 0.2355(3) 0.9177(3) 0.0930(14) Uani 1 1 d . . .
O22 O 0.5191(10) 0.0940(5) 0.9106(4) 0.175(4) Uani 1 1 d . . .
O23 O 0.6418(14) 0.1295(7) 0.8193(3) 0.184(4) Uani 1 1 d . . .
O24 O 0.7947(10) 0.0670(6) 0.8914(5) 0.180(4) Uani 1 1 d . . .
O25 O 0.1218(9) 0.7424(4) 0.5134(3) 0.127(2) Uani 1 1 d . . .
O26 O -0.0487(8) 0.8747(6) 0.5428(6) 0.223(5) Uani 1 1 d . . .
O27 O 0.2502(6) 0.9056(4) 0.5557(3) 0.1138(19) Uani 1 1 d . . .
O28 O 0.1079(13) 0.8102(8) 0.6184(3) 0.186(4) Uani 1 1 d . . .
O29 O -0.2217(13) 0.9288(7) -0.0030(6) 0.264(7) Uani 1 1 d . . .
O30 O 1.1374(8) 0.1464(4) 0.9627(3) 0.1211(19) Uani 1 1 d . . .
N1 N 0.3455(5) 0.5218(3) 0.09085(17) 0.0407(8) Uani 1 1 d . . .
N2 N 0.4577(5) 0.3391(3) 0.07210(19) 0.0474(9) Uani 1 1 d . . .
N3 N 0.3423(5) 0.3307(3) -0.07626(18) 0.0477(9) Uani 1 1 d . . .
H3A H 0.4552 0.3238 -0.0825 0.057 Uiso 1 1 calc R . .
H3B H 0.2893 0.2678 -0.0744 0.057 Uiso 1 1 calc R . .
N4 N 0.1200(5) 0.4740(3) 0.34229(17) 0.0427(8) Uani 1 1 d . . .
N5 N 0.1867(5) 0.2977(3) 0.28102(17) 0.0412(8) Uani 1 1 d . . .
N6 N 0.2872(5) 0.2322(3) 0.41844(16) 0.0393(8) Uani 1 1 d . . .
H6A H 0.2099 0.1788 0.3975 0.047 Uiso 1 1 calc R . .
H6B H 0.3980 0.2148 0.4161 0.047 Uiso 1 1 calc R . .
N7 N 0.7150(5) 0.7670(3) 0.65023(17) 0.0452(9) Uani 1 1 d . . .
N8 N 0.7879(5) 0.5883(3) 0.59418(18) 0.0451(9) Uani 1 1 d . . .
N9 N 0.5671(5) 0.8126(3) 0.51266(16) 0.0416(8) Uani 1 1 d . . .
H9A H 0.4768 0.8377 0.5315 0.050 Uiso 1 1 calc R . .
H9B H 0.6557 0.8637 0.5180 0.050 Uiso 1 1 calc R . .
N10 N 0.4992(5) 0.7118(3) 0.85932(17) 0.0474(9) Uani 1 1 d . . .
N11 N 0.6143(5) 0.5302(3) 0.83574(17) 0.0407(8) Uani 1 1 d . . .
N12 N 0.6557(6) 0.7173(3) 1.00521(18) 0.0508(10) Uani 1 1 d . . .
H12A H 0.6929 0.7826 1.0011 0.061 Uiso 1 1 calc R . .
H12B H 0.5497 0.7172 1.0195 0.061 Uiso 1 1 calc R . .
C1 C 0.5115(7) 0.2461(4) 0.0589(2) 0.0553(12) Uani 1 1 d . . .
H1 H 0.4948 0.2148 0.0149 0.066 Uiso 1 1 calc R . .
C2 C 0.5908(7) 0.1928(4) 0.1065(3) 0.0615(13) Uani 1 1 d . . .
H2 H 0.6244 0.1269 0.0952 0.074 Uiso 1 1 calc R . .
C3 C 0.6188(6) 0.2406(4) 0.1715(3) 0.0579(12) Uani 1 1 d . . .
H3 H 0.6723 0.2071 0.2049 0.069 Uiso 1 1 calc R . .
C4 C 0.5672(6) 0.3376(4) 0.1865(2) 0.0490(11) Uani 1 1 d . . .
H4 H 0.5875 0.3710 0.2300 0.059 Uiso 1 1 calc R . .
C5 C 0.4851(5) 0.3852(4) 0.1365(2) 0.0403(9) Uani 1 1 d . . .
C6 C 0.4177(5) 0.4874(4) 0.1467(2) 0.0401(9) Uani 1 1 d . . .
C7 C 0.4235(6) 0.5470(4) 0.2079(2) 0.0455(10) Uani 1 1 d . . .
H7 H 0.4749 0.5232 0.2460 0.055 Uiso 1 1 calc R . .
C8 C 0.3559(7) 0.6386(4) 0.2131(2) 0.0549(12) Uani 1 1 d . . .
H8 H 0.3603 0.6783 0.2544 0.066 Uiso 1 1 calc R . .
C9 C 0.2777(7) 0.6739(4) 0.1546(2) 0.0542(12) Uani 1 1 d . . .
H9 H 0.2283 0.7367 0.1563 0.065 Uiso 1 1 calc R . .
C10 C 0.2779(6) 0.6117(4) 0.0953(2) 0.0487(11) Uani 1 1 d . . .
H10 H 0.2281 0.6339 0.0564 0.058 Uiso 1 1 calc R . .
C11 C 0.2086(6) 0.4855(3) -0.1095(2) 0.0430(9) Uani 1 1 d . . .
C12 C 0.2471(6) 0.3756(3) -0.1326(2) 0.0438(10) Uani 1 1 d . . .
H12 H 0.3273 0.3791 -0.1657 0.053 Uiso 1 1 calc R . .
C13 C 0.0814(6) 0.3085(4) -0.1660(2) 0.0531(11) Uani 1 1 d . . .
H13A H 0.0050 0.2990 -0.1329 0.064 Uiso 1 1 calc R . .
H13B H 0.0188 0.3450 -0.1986 0.064 Uiso 1 1 calc R . .
C14 C 0.1111(7) 0.2036(4) -0.2001(2) 0.0583(12) Uani 1 1 d . . .
H14A H -0.0025 0.1628 -0.2137 0.070 Uiso 1 1 calc R . .
H14B H 0.1819 0.1685 -0.1687 0.070 Uiso 1 1 calc R . .
C15 C 0.2568(10) 0.0792(5) -0.2903(3) 0.0878(19) Uani 1 1 d . . .
H15A H 0.3171 0.0712 -0.3284 0.132 Uiso 1 1 calc R . .
H15B H 0.1452 0.0373 -0.3000 0.132 Uiso 1 1 calc R . .
H15C H 0.3283 0.0578 -0.2534 0.132 Uiso 1 1 calc R . .
C16 C 0.0871(7) 0.5590(4) 0.3797(2) 0.0520(11) Uani 1 1 d . . .
H16 H 0.1366 0.5715 0.4243 0.062 Uiso 1 1 calc R . .
C17 C -0.0174(7) 0.6284(4) 0.3545(3) 0.0619(13) Uani 1 1 d . . .
H17 H -0.0409 0.6866 0.3818 0.074 Uiso 1 1 calc R . .
C18 C -0.0871(8) 0.6117(4) 0.2890(3) 0.0651(14) Uani 1 1 d . . .
H18 H -0.1579 0.6586 0.2711 0.078 Uiso 1 1 calc R . .
C19 C -0.0514(7) 0.5247(4) 0.2496(2) 0.0572(12) Uani 1 1 d . . .
H19 H -0.0963 0.5126 0.2046 0.069 Uiso 1 1 calc R . .
C20 C 0.0518(6) 0.4557(3) 0.2779(2) 0.0412(9) Uani 1 1 d . . .
C21 C 0.0962(5) 0.3585(3) 0.2418(2) 0.0382(9) Uani 1 1 d . . .
C22 C 0.0511(6) 0.3275(4) 0.1745(2) 0.0481(10) Uani 1 1 d . . .
H22 H -0.0057 0.3705 0.1478 0.058 Uiso 1 1 calc R . .
C23 C 0.0919(7) 0.2307(4) 0.1471(2) 0.0611(13) Uani 1 1 d . . .
H23 H 0.0589 0.2079 0.1020 0.073 Uiso 1 1 calc R . .
C24 C 0.1781(7) 0.1711(4) 0.1855(3) 0.0613(13) Uani 1 1 d . . .
H24 H 0.2063 0.1066 0.1676 0.074 Uiso 1 1 calc R . .
C25 C 0.2253(6) 0.2066(4) 0.2529(2) 0.0519(11) Uani 1 1 d . . .
H25 H 0.2865 0.1648 0.2794 0.062 Uiso 1 1 calc R . .
C26 C 0.3077(5) 0.3706(3) 0.5113(2) 0.0406(9) Uani 1 1 d . . .
C27 C 0.2608(6) 0.2561(3) 0.48801(18) 0.0407(8) Uani 1 1 d . . .
H27 H 0.1329 0.2435 0.4881 0.049 Uiso 1 1 calc R . .
C28 C 0.3478(6) 0.1862(4) 0.5343(2) 0.0509(11) Uani 1 1 d . . .
H28A H 0.3161 0.2046 0.5781 0.061 Uiso 1 1 calc R . .
H28B H 0.3002 0.1152 0.5183 0.061 Uiso 1 1 calc R . .
C29 C 0.5450(6) 0.1928(4) 0.5399(2) 0.0554(11) Uani 1 1 d . . .
H29A H 0.5939 0.2634 0.5563 0.066 Uiso 1 1 calc R . .
H29B H 0.5779 0.1741 0.4963 0.066 Uiso 1 1 calc R . .
C30 C 0.8638(9) 0.1179(6) 0.5772(5) 0.116(3) Uani 1 1 d . . .
H30A H 0.9324 0.0760 0.6037 0.173 Uiso 1 1 calc R . .
H30B H 0.9141 0.1885 0.5876 0.173 Uiso 1 1 calc R . .
H30C H 0.8646 0.0938 0.5311 0.173 Uiso 1 1 calc R . .
C31 C 0.8204(7) 0.5002(4) 0.5606(3) 0.0558(12) Uani 1 1 d . . .
H31 H 0.7734 0.4850 0.5159 0.067 Uiso 1 1 calc R . .
C32 C 0.9201(7) 0.4304(4) 0.5886(3) 0.0647(14) Uani 1 1 d . . .
H32 H 0.9386 0.3685 0.5639 0.078 Uiso 1 1 calc R . .
C33 C 0.9920(7) 0.4551(4) 0.6547(3) 0.0660(15) Uani 1 1 d . . .
H33 H 1.0628 0.4104 0.6751 0.079 Uiso 1 1 calc R . .
C34 C 0.9592(6) 0.5441(4) 0.6892(3) 0.0554(12) Uani 1 1 d . . .
H34 H 1.0061 0.5605 0.7339 0.067 Uiso 1 1 calc R . .
C35 C 0.8554(6) 0.6118(4) 0.6587(2) 0.0449(10) Uani 1 1 d . . .
C36 C 0.8110(6) 0.7144(4) 0.6905(2) 0.0451(10) Uani 1 1 d . . .
C37 C 0.8661(7) 0.7541(5) 0.7570(2) 0.0616(13) Uani 1 1 d . . .
H37 H 0.9308 0.7157 0.7849 0.074 Uiso 1 1 calc R . .
C38 C 0.8251(8) 0.8484(5) 0.7806(3) 0.0715(17) Uani 1 1 d . . .
H38 H 0.8611 0.8761 0.8249 0.086 Uiso 1 1 calc R . .
C39 C 0.7299(8) 0.9027(5) 0.7386(3) 0.0663(15) Uani 1 1 d . . .
H39 H 0.7015 0.9685 0.7539 0.080 Uiso 1 1 calc R . .
C40 C 0.6763(7) 0.8600(4) 0.6739(2) 0.0550(12) Uani 1 1 d . . .
H40 H 0.6106 0.8975 0.6457 0.066 Uiso 1 1 calc R . .
C41 C 0.5586(6) 0.6690(3) 0.4216(2) 0.0421(10) Uani 1 1 d . . .
C42 C 0.5076(6) 0.7772(3) 0.44088(18) 0.0401(9) Uani 1 1 d . . .
H42 H 0.3778 0.7741 0.4330 0.048 Uiso 1 1 calc R . .
C43 C 0.5797(7) 0.8543(4) 0.3988(2) 0.0521(11) Uani 1 1 d . . .
H43A H 0.7064 0.8698 0.4130 0.062 Uiso 1 1 calc R . .
H43B H 0.5622 0.8220 0.3528 0.062 Uiso 1 1 calc R . .
C44 C 0.4944(9) 0.9535(4) 0.4030(3) 0.0731(16) Uani 1 1 d . . .
H44A H 0.5637 1.0021 0.3828 0.088 Uiso 1 1 calc R . .
H44B H 0.5019 0.9814 0.4495 0.088 Uiso 1 1 calc R . .
C45 C 0.2877(15) 0.9273(7) 0.2817(4) 0.139(4) Uani 1 1 d . . .
H45A H 0.1721 0.9225 0.2558 0.208 Uiso 1 1 calc R . .
H45B H 0.3407 0.8641 0.2717 0.208 Uiso 1 1 calc R . .
H45C H 0.3608 0.9839 0.2712 0.208 Uiso 1 1 calc R . .
C46 C 0.4460(7) 0.8034(4) 0.8764(2) 0.0564(12) Uani 1 1 d . . .
H46 H 0.4728 0.8340 0.9205 0.068 Uiso 1 1 calc R . .
C47 C 0.3524(7) 0.8557(4) 0.8316(3) 0.0617(13) Uani 1 1 d . . .
H47 H 0.3166 0.9203 0.8452 0.074 Uiso 1 1 calc R . .
C48 C 0.3128(6) 0.8108(4) 0.7663(2) 0.0534(12) Uani 1 1 d . . .
H48 H 0.2508 0.8445 0.7348 0.064 Uiso 1 1 calc R . .
C49 C 0.3676(6) 0.7143(4) 0.7488(2) 0.0470(10) Uani 1 1 d . . .
H49 H 0.3423 0.6821 0.7051 0.056 Uiso 1 1 calc R . .
C50 C 0.4601(5) 0.6655(4) 0.7963(2) 0.0419(10) Uani 1 1 d . . .
C51 C 0.5231(5) 0.5630(4) 0.7819(2) 0.0393(9) Uani 1 1 d . . .
C52 C 0.4931(6) 0.5019(4) 0.7211(2) 0.0452(10) Uani 1 1 d . . .
H52 H 0.4320 0.5252 0.6846 0.054 Uiso 1 1 calc R . .
C53 C 0.5549(7) 0.4050(4) 0.7149(2) 0.0527(12) Uani 1 1 d . . .
H53 H 0.5324 0.3622 0.6742 0.063 Uiso 1 1 calc R . .
C54 C 0.6487(6) 0.3719(4) 0.7684(2) 0.0456(10) Uani 1 1 d . . .
H54 H 0.6922 0.3074 0.7646 0.055 Uiso 1 1 calc R . .
C55 C 0.6770(6) 0.4378(3) 0.8285(2) 0.0429(9) Uani 1 1 d . . .
H55 H 0.7421 0.4167 0.8650 0.051 Uiso 1 1 calc R . .
C56 C 0.7783(6) 0.5583(4) 1.0329(2) 0.0426(10) Uani 1 1 d . . .
C57 C 0.7853(6) 0.6759(3) 1.05227(18) 0.0402(9) Uani 1 1 d . . .
H57 H 0.9031 0.7048 1.0464 0.048 Uiso 1 1 calc R . .
C58 C 0.7667(6) 0.7083(3) 1.1250(2) 0.0460(10) Uani 1 1 d . . .
H58A H 0.6521 0.6795 1.1329 0.055 Uiso 1 1 calc R . .
H58B H 0.8574 0.6792 1.1528 0.055 Uiso 1 1 calc R . .
C59 C 0.7831(8) 0.8243(4) 1.1453(2) 0.0608(13) Uani 1 1 d . . .
H59A H 0.6899 0.8536 1.1190 0.073 Uiso 1 1 calc R . .
H59B H 0.8963 0.8539 1.1367 0.073 Uiso 1 1 calc R . .
C60 C 0.7702(14) 0.9935(5) 1.2351(4) 0.123(3) Uani 1 1 d . . .
H60A H 0.7611 1.0234 1.2795 0.184 Uiso 1 1 calc R . .
H60B H 0.6719 1.0098 1.2052 0.184 Uiso 1 1 calc R . .
H60C H 0.8792 1.0208 1.2229 0.184 Uiso 1 1 calc R . .

loop_
_atom_site_aniso_label
_atom_site_aniso_U_11
_atom_site_aniso_U_22
_atom_site_aniso_U_33
_atom_site_aniso_U_23
_atom_site_aniso_U_13
_atom_site_aniso_U_12
Cu1 0.0637(3) 0.0425(3) 0.0292(2) 0.0011(2) -0.0045(2) 0.0141(2)
Cu2 0.0590(3) 0.0369(3) 0.0289(2) 0.00271(19) -0.0007(2) 0.0096(2)
Cu3 0.0565(3) 0.0382(3) 0.0285(2) 0.00243(19) 0.0014(2) 0.0113(2)
Cu4 0.0636(3) 0.0468(3) 0.0294(2) 0.0024(2) -0.0053(2) 0.0158(2)
Cl1 0.1192(13) 0.0573(9) 0.1118(13) 0.0297(8) 0.0546(11) 0.0279(8)
Cl2 0.0456(6) 0.0469(6) 0.0515(6) 0.0038(5) 0.0061(5) 0.0016(5)
Cl3 0.0459(6) 0.0647(8) 0.0634(7) 0.0047(6) 0.0078(5) 0.0045(5)
Cl4 0.0746(8) 0.0500(7) 0.0917(10) 0.0135(7) 0.0297(7) 0.0144(6)
S1 0.1059(11) 0.0535(7) 0.0506(7) 0.0033(6) 0.0244(7) 0.0066(7)
S2 0.0871(11) 0.1069(13) 0.0862(11) 0.0497(10) -0.0083(8) 0.0270(9)
S3 0.1192(15) 0.0765(12) 0.1248(16) 0.0235(11) -0.0016(12) 0.0385(11)
S4 0.1639(17) 0.0581(8) 0.0413(7) -0.0021(6) 0.0207(8) 0.0160(9)
O1 0.081(2) 0.0432(18) 0.0349(16) 0.0022(13) -0.0090(15) 0.0129(15)
O2 0.077(2) 0.057(2) 0.0388(17) 0.0114(15) 0.0000(15) 0.0219(17)
O3 0.067(2) 0.057(2) 0.067(2) -0.0047(17) 0.0093(17) 0.0069(17)
O4 0.082(2) 0.0389(18) 0.0335(17) -0.0007(14) -0.0031(15) 0.0101(16)
O5 0.083(2) 0.0536(19) 0.0304(16) -0.0024(14) -0.0014(15) 0.0161(17)
O6 0.0587(19) 0.0423(18) 0.0508(18) -0.0004(14) 0.0055(14) 0.0005(14)
O7 0.077(2) 0.0416(18) 0.0316(16) 0.0050(13) 0.0041(15) 0.0184(15)
O8 0.093(3) 0.0510(19) 0.0297(16) 0.0002(14) -0.0004(16) 0.0098(17)
O9 0.065(2) 0.0449(19) 0.0535(19) 0.0021(15) 0.0080(16) 0.0039(15)
O10 0.072(2) 0.0424(17) 0.0392(17) 0.0049(14) -0.0062(15) 0.0154(15)
O11 0.081(2) 0.055(2) 0.0367(16) 0.0107(14) -0.0019(15) 0.0229(17)
O12 0.067(2) 0.063(2) 0.0537(19) 0.0028(16) 0.0029(16) 0.0068(17)
O17 0.0465(19) 0.068(2) 0.098(3) 0.010(2) 0.0026(18) 0.0015(16)
O18 0.108(4) 0.216(7) 0.115(4) 0.047(4) 0.044(3) -0.045(4)
O19 0.090(3) 0.072(3) 0.195(6) 0.008(3) -0.057(4) 0.020(2)
O20 0.157(5) 0.104(4) 0.089(3) -0.034(3) -0.022(3) 0.027(4)
O21 0.098(3) 0.053(2) 0.123(4) -0.009(2) 0.030(3) -0.015(2)
O22 0.201(7) 0.098(4) 0.222(7) -0.052(4) 0.148(6) -0.074(4)
O23 0.303(11) 0.168(7) 0.084(4) 0.008(4) 0.026(5) 0.049(7)
O24 0.154(6) 0.113(5) 0.245(9) -0.033(5) -0.041(6) 0.069(4)
O25 0.166(5) 0.076(3) 0.114(4) -0.027(3) -0.022(4) -0.003(3)
O26 0.067(4) 0.163(7) 0.456(16) 0.097(9) 0.035(6) 0.040(4)
O27 0.082(3) 0.083(3) 0.174(5) -0.019(3) 0.055(3) -0.006(2)
O28 0.227(9) 0.260(10) 0.079(4) 0.051(5) 0.041(5) -0.011(7)
O29 0.255(11) 0.206(9) 0.300(11) 0.192(9) -0.142(9) -0.112(8)
O30 0.143(5) 0.089(4) 0.126(4) 0.039(3) -0.016(3) 0.000(3)
N1 0.048(2) 0.037(2) 0.0329(18) -0.0021(15) -0.0038(14) 0.0065(15)
N2 0.058(2) 0.045(2) 0.038(2) 0.0029(17) 0.0032(16) 0.0092(17)
N3 0.056(2) 0.051(2) 0.0356(19) 0.0025(16) 0.0039(16) 0.0132(18)
N4 0.048(2) 0.040(2) 0.038(2) 0.0042(16) 0.0001(15) 0.0079(15)
N5 0.046(2) 0.039(2) 0.0361(19) 0.0018(15) 0.0039(15) 0.0007(15)
N6 0.0461(19) 0.0380(18) 0.0341(17) 0.0044(14) 0.0050(14) 0.0097(15)
N7 0.059(2) 0.044(2) 0.0318(18) 0.0007(16) 0.0082(16) 0.0011(17)
N8 0.052(2) 0.044(2) 0.039(2) 0.0061(16) 0.0028(16) 0.0109(16)
N9 0.059(2) 0.0320(17) 0.0339(18) 0.0007(14) 0.0110(15) 0.0041(15)
N10 0.057(2) 0.053(2) 0.0326(19) 0.0075(17) 0.0020(16) 0.0148(18)
N11 0.0436(19) 0.046(2) 0.0306(17) 0.0061(15) -0.0031(14) 0.0062(15)
N12 0.067(3) 0.052(2) 0.0325(19) 0.0031(17) 0.0020(17) 0.0191(19)
C1 0.067(3) 0.049(3) 0.051(3) 0.003(2) 0.007(2) 0.023(2)
C2 0.076(3) 0.043(3) 0.067(3) 0.012(2) 0.003(3) 0.020(2)
C3 0.056(3) 0.060(3) 0.059(3) 0.021(3) -0.002(2) 0.016(2)
C4 0.054(3) 0.055(3) 0.037(2) 0.015(2) -0.0028(19) -0.001(2)
C5 0.038(2) 0.048(3) 0.033(2) 0.0067(18) -0.0014(16) -0.0004(17)
C6 0.039(2) 0.046(2) 0.032(2) 0.0053(17) -0.0028(16) -0.0013(18)
C7 0.059(3) 0.045(3) 0.032(2) 0.0076(19) 0.0037(18) 0.003(2)
C8 0.067(3) 0.059(3) 0.035(2) -0.003(2) 0.006(2) -0.005(2)
C9 0.063(3) 0.050(3) 0.046(3) -0.003(2) 0.005(2) 0.013(2)
C10 0.053(3) 0.052(3) 0.038(2) 0.0025(19) -0.0011(19) 0.004(2)
C11 0.048(2) 0.050(2) 0.031(2) 0.0096(18) 0.0041(17) 0.0022(19)
C12 0.048(2) 0.050(2) 0.034(2) 0.0036(18) 0.0070(17) 0.0131(19)
C13 0.040(2) 0.069(3) 0.050(2) 0.010(2) 0.0077(19) 0.000(2)
C14 0.061(3) 0.058(3) 0.052(3) 0.004(2) 0.006(2) -0.004(2)
C15 0.118(5) 0.066(4) 0.079(4) -0.006(3) 0.023(4) 0.022(4)
C16 0.068(3) 0.046(3) 0.041(2) 0.002(2) 0.003(2) 0.012(2)
C17 0.074(3) 0.048(3) 0.063(3) 0.001(2) 0.003(3) 0.020(2)
C18 0.080(4) 0.061(3) 0.057(3) 0.016(2) 0.002(3) 0.031(3)
C19 0.062(3) 0.069(3) 0.044(3) 0.019(2) 0.003(2) 0.015(2)
C20 0.045(2) 0.044(2) 0.036(2) 0.0101(18) 0.0078(18) 0.0048(18)
C21 0.035(2) 0.044(2) 0.035(2) 0.0154(18) 0.0014(16) -0.0046(17)
C22 0.059(3) 0.052(3) 0.032(2) 0.0046(18) 0.0051(19) 0.000(2)
C23 0.069(3) 0.077(4) 0.034(2) 0.000(2) 0.006(2) 0.004(3)
C24 0.074(3) 0.054(3) 0.051(3) -0.013(2) 0.016(3) 0.004(2)
C25 0.059(3) 0.049(3) 0.046(3) 0.004(2) 0.005(2) 0.010(2)
C26 0.040(2) 0.042(2) 0.037(2) 0.0006(18) -0.0009(17) 0.0089(17)
C27 0.048(2) 0.042(2) 0.0336(19) 0.0061(16) 0.0058(16) 0.0108(17)
C28 0.059(3) 0.057(3) 0.039(2) 0.015(2) 0.007(2) 0.005(2)
C29 0.056(3) 0.057(3) 0.054(3) 0.010(2) 0.003(2) 0.016(2)
C30 0.077(4) 0.088(5) 0.174(8) 0.027(5) -0.024(5) 0.022(4)
C31 0.063(3) 0.055(3) 0.050(3) 0.003(2) 0.005(2) 0.020(2)
C32 0.067(3) 0.060(3) 0.074(4) 0.016(3) 0.018(3) 0.026(3)
C33 0.053(3) 0.061(3) 0.089(4) 0.039(3) 0.000(3) 0.013(2)
C34 0.046(3) 0.069(3) 0.052(3) 0.028(2) -0.004(2) 0.001(2)
C35 0.047(2) 0.048(3) 0.040(2) 0.0150(19) 0.0033(18) -0.0026(19)
C36 0.047(2) 0.056(3) 0.032(2) 0.008(2) 0.0056(17) -0.002(2)
C37 0.058(3) 0.084(4) 0.039(2) 0.010(2) 0.001(2) -0.006(3)
C38 0.069(3) 0.098(5) 0.036(3) -0.017(3) 0.005(2) -0.018(3)
C39 0.071(3) 0.065(3) 0.056(3) -0.014(3) 0.018(3) -0.013(3)
C40 0.075(3) 0.047(3) 0.042(2) -0.003(2) 0.013(2) 0.005(2)
C41 0.051(2) 0.040(2) 0.034(2) 0.0051(17) 0.0056(18) 0.0002(19)
C42 0.047(2) 0.041(2) 0.0303(19) 0.0051(16) 0.0005(16) 0.0025(17)
C43 0.064(3) 0.047(3) 0.046(2) 0.014(2) 0.011(2) -0.003(2)
C44 0.123(5) 0.039(3) 0.054(3) 0.011(2) 0.001(3) -0.005(3)
C45 0.209(10) 0.116(6) 0.083(5) 0.000(4) -0.027(6) 0.078(7)
C46 0.069(3) 0.065(3) 0.035(2) 0.005(2) 0.000(2) 0.024(2)
C47 0.065(3) 0.061(3) 0.061(3) 0.010(3) 0.004(2) 0.026(3)
C48 0.054(3) 0.053(3) 0.053(3) 0.018(2) -0.003(2) 0.005(2)
C49 0.052(2) 0.046(3) 0.040(2) 0.010(2) -0.0031(19) -0.001(2)
C50 0.041(2) 0.048(3) 0.036(2) 0.0117(19) 0.0015(17) 0.0019(18)
C51 0.039(2) 0.042(2) 0.037(2) 0.0104(17) 0.0007(17) 0.0009(17)
C52 0.048(2) 0.053(3) 0.032(2) 0.007(2) -0.0006(17) 0.004(2)
C53 0.059(3) 0.054(3) 0.040(2) -0.002(2) 0.002(2) -0.003(2)
C54 0.045(2) 0.041(2) 0.049(3) 0.002(2) 0.0056(19) 0.0008(18)
C55 0.045(2) 0.041(2) 0.041(2) 0.0053(18) 0.0003(18) 0.0077(18)
C56 0.046(2) 0.051(2) 0.032(2) 0.0051(18) 0.0050(17) 0.0110(19)
C57 0.049(2) 0.046(2) 0.0257(18) 0.0060(16) 0.0023(16) 0.0069(18)
C58 0.056(3) 0.051(2) 0.031(2) 0.0044(18) 0.0053(18) 0.009(2)
C59 0.089(4) 0.052(3) 0.041(2) -0.001(2) 0.012(2) 0.010(3)
C60 0.211(10) 0.061(4) 0.095(5) -0.017(4) 0.047(6) 0.009(5)

loop_
_atom_type_symbol
_atom_type_description
_atom_type_scat_dispersion_real
_atom_type_scat_dispersion_imag
_atom_type_scat_source
C C 0.0033 0.0016 'International Tables Vol C Tables 4.2.6.8 and 6.1.1.4'
H H 0.0000 0.0000 'International Tables Vol C Tables 4.2.6.8 and 6.1.1.4'
N N 0.0061 0.0033 'International Tables Vol C Tables 4.2.6.8 and 6.1.1.4'
O O 0.0106 0.0060 'International Tables Vol C Tables 4.2.6.8 and 6.1.1.4'
S S 0.1246 0.1234 'International Tables Vol C Tables 4.2.6.8 and 6.1.1.4'
Cl Cl 0.1484 0.1585 'International Tables Vol C Tables 4.2.6.8 and 6.1.1.4'
Cu Cu 0.3201 1.2651 'International Tables Vol C Tables 4.2.6.8 and 6.1.1.4'

loop_
_geom_angle_atom_site_label_1
_geom_angle_atom_site_label_2
_geom_angle_atom_site_label_3
_geom_angle
_geom_angle_site_symmetry_1
_geom_angle_site_symmetry_3
_geom_angle_publ_flag
O1 Cu1 N3 84.67(15) . . ?
O1 Cu1 N1 93.59(14) . . ?
N3 Cu1 N1 176.62(17) . . ?
O1 Cu1 N2 168.64(16) . . ?
N3 Cu1 N2 99.59(16) . . ?
N1 Cu1 N2 81.60(15) . . ?
O1 Cu1 O3 92.95(15) . . ?
N3 Cu1 O3 92.11(14) . . ?
N1 Cu1 O3 90.87(13) . . ?
N2 Cu1 O3 97.39(15) . . ?
O4 Cu2 N5 174.68(15) . . ?
O4 Cu2 N4 93.15(14) . . ?
N5 Cu2 N4 81.65(15) . . ?
O4 Cu2 N6 83.69(14) . . ?
N5 Cu2 N6 100.75(15) . . ?
N4 Cu2 N6 158.94(15) . . ?
O4 Cu2 O6 93.66(14) . . ?
N5 Cu2 O6 87.86(13) . . ?
N4 Cu2 O6 94.01(14) . . ?
N6 Cu2 O6 106.94(13) . . ?
O7 Cu3 N8 92.65(14) . . ?
O7 Cu3 N9 84.26(14) . . ?
N8 Cu3 N9 166.65(16) . . ?
O7 Cu3 N7 169.98(15) . . ?
N8 Cu3 N7 81.48(15) . . ?
N9 Cu3 N7 99.60(15) . . ?
O7 Cu3 O9 97.62(14) . . ?
N8 Cu3 O9 92.96(15) . . ?
N9 Cu3 O9 100.31(14) . . ?
N7 Cu3 O9 90.81(14) . . ?
O10 Cu4 N11 94.32(15) . . ?
O10 Cu4 N12 83.22(15) . . ?
N11 Cu4 N12 177.24(18) . . ?
O10 Cu4 N10 164.24(16) . . ?
N11 Cu4 N10 81.95(15) . . ?
N12 Cu4 N10 100.08(16) . . ?
O10 Cu4 O12 94.76(14) . . ?
N11 Cu4 O12 90.40(13) . . ?
N12 Cu4 O12 91.05(16) . . ?
N10 Cu4 O12 100.56(15) . . ?
O13 Cl1 O16A 127.4(7) . . ?
O13 Cl1 O15A 60.3(10) . . ?
O16A Cl1 O15A 75.1(11) . . ?
O13 Cl1 O14 103.6(8) . . ?
O16A Cl1 O14 127.3(7) . . ?
O15A Cl1 O14 131.2(12) . . ?
O13 Cl1 O14A 116.1(8) . . ?
O16A Cl1 O14A 114.4(7) . . ?
O15A Cl1 O14A 163.1(12) . . ?
O14 Cl1 O14A 31.9(6) . . ?
O13 Cl1 O13A 44.8(7) . . ?
O16A Cl1 O13A 114.1(7) . . ?
O15A Cl1 O13A 89.3(12) . . ?
O14 Cl1 O13A 111.1(7) . . ?
O14A Cl1 O13A 98.6(8) . . ?
O13 Cl1 O15 132.2(10) . . ?
O16A Cl1 O15 52.2(8) . . ?
O15A Cl1 O15 120.4(13) . . ?
O14 Cl1 O15 104.4(9) . . ?
O14A Cl1 O15 74.9(9) . . ?
O13A Cl1 O15 88.9(9) . . ?
O13 Cl1 O16 104.9(9) . . ?
O16A Cl1 O16 84.2(8) . . ?
O15A Cl1 O16 71.6(12) . . ?
O14 Cl1 O16 69.3(8) . . ?
O14A Cl1 O16 94.9(8) . . ?
O13A Cl1 O16 149.6(9) . . ?
O15 Cl1 O16 121.0(10) . . ?
O18 Cl2 O19 110.9(5) . . ?
O18 Cl2 O20 106.5(4) . . ?
O19 Cl2 O20 110.5(4) . . ?
O18 Cl2 O17 108.6(3) . . ?
O19 Cl2 O17 110.6(3) . . ?
O20 Cl2 O17 109.7(3) . . ?
O26 Cl3 O28 104.9(7) . . ?
O26 Cl3 O27 113.5(4) . . ?
O28 Cl3 O27 108.2(5) . . ?
O26 Cl3 O25 115.0(6) . . ?
O28 Cl3 O25 106.1(5) . . ?
O27 Cl3 O25 108.7(4) . . ?
O24 Cl4 O22 112.5(6) . . ?
O24 Cl4 O21 120.5(4) . . ?
O22 Cl4 O21 112.6(3) . . ?
O24 Cl4 O23 94.2(5) . . ?
O22 Cl4 O23 108.3(6) . . ?
O21 Cl4 O23 106.2(4) . . ?
C15 S1 C14 100.4(3) . . ?
C29 S2 C30 99.4(3) . . ?
C45 S3 C44 101.6(4) . . ?
C59 S4 C60 99.1(3) . . ?
C11 O1 Cu1 115.5(3) . . ?
C26 O4 Cu2 116.3(3) . . ?
C41 O7 Cu3 117.0(3) . . ?
C56 O10 Cu4 115.3(3) . . ?
O13A O13 Cl1 81.0(12) . . ?
O13A O13 O15A 114.7(18) . . ?
Cl1 O13 O15A 63.2(13) . . ?
O13 O13A Cl1 54.1(10) . . ?
O14A O14 Cl1 75.2(14) . . ?
O14A O14 O16 123.5(18) . . ?
Cl1 O14 O16 62.9(8) . . ?
O14 O14A Cl1 72.9(14) . . ?
O14 O14A O15 124.8(18) . . ?
Cl1 O14A O15 56.4(8) . . ?
O16A O15 Cl1 56.2(9) . . ?
O16A O15 O14A 95.9(14) . . ?
Cl1 O15 O14A 48.6(7) . . ?
O13 O15A Cl1 56.5(13) . . ?
O13 O15A O16A 104.0(19) . . ?
Cl1 O15A O16A 52.4(9) . . ?
O13 O15A O16 96.4(18) . . ?
Cl1 O15A O16 62.1(12) . . ?
O16A O15A O16 72.5(12) . . ?
Cl1 O16 O14 47.8(6) . . ?
Cl1 O16 O15A 46.4(10) . . ?
O14 O16 O15A 90.1(12) . . ?
O15 O16A Cl1 71.6(11) . . ?
O15 O16A O15A 117.5(15) . . ?
Cl1 O16A O15A 52.5(10) . . ?
C10 N1 C6 119.5(4) . . ?
C10 N1 Cu1 125.7(3) . . ?
C6 N1 Cu1 114.6(3) . . ?
C1 N2 C5 117.8(4) . . ?
C1 N2 Cu1 127.8(3) . . ?
C5 N2 Cu1 114.5(3) . . ?
C12 N3 Cu1 109.4(3) . . ?
C12 N3 H3A 109.8 . . ?
Cu1 N3 H3A 109.8 . . ?
C12 N3 H3B 109.8 . . ?
Cu1 N3 H3B 109.8 . . ?
H3A N3 H3B 108.2 . . ?
C16 N4 C20 119.9(4) . . ?
C16 N4 Cu2 125.2(3) . . ?
C20 N4 Cu2 114.7(3) . . ?
C25 N5 C21 118.3(4) . . ?
C25 N5 Cu2 127.5(3) . . ?
C21 N5 Cu2 114.3(3) . . ?
C27 N6 Cu2 107.5(2) . . ?
C27 N6 H6A 110.2 . . ?
Cu2 N6 H6A 110.2 . . ?
C27 N6 H6B 110.2 . . ?
Cu2 N6 H6B 110.2 . . ?
H6A N6 H6B 108.5 . . ?
C40 N7 C36 118.8(4) . . ?
C40 N7 Cu3 126.8(3) . . ?
C36 N7 Cu3 114.4(3) . . ?
C31 N8 C35 119.3(4) . . ?
C31 N8 Cu3 125.5(3) . . ?
C35 N8 Cu3 115.2(3) . . ?
C42 N9 Cu3 109.8(2) . . ?
C42 N9 H9A 109.7 . . ?
Cu3 N9 H9A 109.7 . . ?
C42 N9 H9B 109.7 . . ?
Cu3 N9 H9B 109.7 . . ?
H9A N9 H9B 108.2 . . ?
C46 N10 C50 119.8(4) . . ?
C46 N10 Cu4 127.1(3) . . ?
C50 N10 Cu4 113.1(3) . . ?
C55 N11 C51 119.0(4) . . ?
C55 N11 Cu4 125.9(3) . . ?
C51 N11 Cu4 115.0(3) . . ?
C57 N12 Cu4 106.8(3) . . ?
C57 N12 H12A 110.4 . . ?
Cu4 N12 H12A 110.4 . . ?
C57 N12 H12B 110.4 . . ?
Cu4 N12 H12B 110.4 . . ?
H12A N12 H12B 108.6 . . ?
N2 C1 C2 123.9(5) . . ?
N2 C1 H1 118.0 . . ?
C2 C1 H1 118.0 . . ?
C1 C2 C3 117.8(5) . . ?
C1 C2 H2 121.1 . . ?
C3 C2 H2 121.1 . . ?
C4 C3 C2 119.6(4) . . ?
C4 C3 H3 120.2 . . ?
C2 C3 H3 120.2 . . ?
C3 C4 C5 119.4(4) . . ?
C3 C4 H4 120.3 . . ?
C5 C4 H4 120.3 . . ?
N2 C5 C4 121.5(4) . . ?
N2 C5 C6 114.1(4) . . ?
C4 C5 C6 124.5(4) . . ?
N1 C6 C7 120.2(4) . . ?
N1 C6 C5 115.2(4) . . ?
C7 C6 C5 124.6(4) . . ?
C8 C7 C6 120.9(4) . . ?
C8 C7 H7 119.5 . . ?
C6 C7 H7 119.5 . . ?
C7 C8 C9 118.9(4) . . ?
C7 C8 H8 120.5 . . ?
C9 C8 H8 120.5 . . ?
C10 C9 C8 117.3(5) . . ?
C10 C9 H9 121.3 . . ?
C8 C9 H9 121.3 . . ?
N1 C10 C9 123.1(4) . . ?
N1 C10 H10 118.5 . . ?
C9 C10 H10 118.5 . . ?
O2 C11 O1 123.3(4) . . ?
O2 C11 C12 119.8(4) . . ?
O1 C11 C12 116.9(4) . . ?
N3 C12 C13 112.3(4) . . ?
N3 C12 C11 110.3(3) . . ?
C13 C12 C11 112.0(4) . . ?
N3 C12 H12 107.3 . . ?
C13 C12 H12 107.3 . . ?
C11 C12 H12 107.3 . . ?
C14 C13 C12 115.4(4) . . ?
C14 C13 H13A 108.4 . . ?
C12 C13 H13A 108.4 . . ?
C14 C13 H13B 108.4 . . ?
C12 C13 H13B 108.4 . . ?
H13A C13 H13B 107.5 . . ?
C13 C14 S1 112.8(3) . . ?
C13 C14 H14A 109.0 . . ?
S1 C14 H14A 109.0 . . ?
C13 C14 H14B 109.0 . . ?
S1 C14 H14B 109.0 . . ?
H14A C14 H14B 107.8 . . ?
S1 C15 H15A 109.5 . . ?
S1 C15 H15B 109.5 . . ?
H15A C15 H15B 109.5 . . ?
S1 C15 H15C 109.5 . . ?
H15A C15 H15C 109.5 . . ?
H15B C15 H15C 109.5 . . ?
N4 C16 C17 121.7(4) . . ?
N4 C16 H16 119.2 . . ?
C17 C16 H16 119.2 . . ?
C18 C17 C16 119.4(5) . . ?
C18 C17 H17 120.3 . . ?
C16 C17 H17 120.3 . . ?
C17 C18 C19 119.3(5) . . ?
C17 C18 H18 120.4 . . ?
C19 C18 H18 120.4 . . ?
C18 C19 C20 119.1(5) . . ?
C18 C19 H19 120.5 . . ?
C20 C19 H19 120.5 . . ?
N4 C20 C19 120.7(4) . . ?
N4 C20 C21 114.8(4) . . ?
C19 C20 C21 124.5(4) . . ?
N5 C21 C22 120.8(4) . . ?
N5 C21 C20 114.4(4) . . ?
C22 C21 C20 124.8(4) . . ?
C21 C22 C23 119.1(4) . . ?
C21 C22 H22 120.5 . . ?
C23 C22 H22 120.5 . . ?
C24 C23 C22 120.0(4) . . ?
C24 C23 H23 120.0 . . ?
C22 C23 H23 120.0 . . ?
C23 C24 C25 119.1(5) . . ?
C23 C24 H24 120.5 . . ?
C25 C24 H24 120.5 . . ?
N5 C25 C24 122.8(5) . . ?
N5 C25 H25 118.6 . . ?
C24 C25 H25 118.6 . . ?
O5 C26 O4 122.3(4) . . ?
O5 C26 C27 121.9(4) . . ?
O4 C26 C27 115.6(4) . . ?
N6 C27 C26 109.2(3) . . ?
N6 C27 C28 114.8(3) . . ?
C26 C27 C28 114.4(3) . . ?
N6 C27 H27 105.9 . . ?
C26 C27 H27 105.9 . . ?
C28 C27 H27 105.9 . . ?
C29 C28 C27 114.1(4) . . ?
C29 C28 H28A 108.7 . . ?
C27 C28 H28A 108.7 . . ?
C29 C28 H28B 108.7 . . ?
C27 C28 H28B 108.7 . . ?
H28A C28 H28B 107.6 . . ?
C28 C29 S2 111.6(3) . . ?
C28 C29 H29A 109.3 . . ?
S2 C29 H29A 109.3 . . ?
C28 C29 H29B 109.3 . . ?
S2 C29 H29B 109.3 . . ?
H29A C29 H29B 108.0 . . ?
S2 C30 H30A 109.5 . . ?
S2 C30 H30B 109.5 . . ?
H30A C30 H30B 109.5 . . ?
S2 C30 H30C 109.5 . . ?
H30A C30 H30C 109.5 . . ?
H30B C30 H30C 109.5 . . ?
N8 C31 C32 123.2(5) . . ?
N8 C31 H31 118.4 . . ?
C32 C31 H31 118.4 . . ?
C31 C32 C33 117.7(5) . . ?
C31 C32 H32 121.1 . . ?
C33 C32 H32 121.1 . . ?
C34 C33 C32 119.6(5) . . ?
C34 C33 H33 120.2 . . ?
C32 C33 H33 120.2 . . ?
C33 C34 C35 120.5(5) . . ?
C33 C34 H34 119.8 . . ?
C35 C34 H34 119.8 . . ?
N8 C35 C34 119.8(5) . . ?
N8 C35 C36 113.8(4) . . ?
C34 C35 C36 126.4(4) . . ?
N7 C36 C37 121.2(5) . . ?
N7 C36 C35 115.1(4) . . ?
C37 C36 C35 123.7(5) . . ?
C38 C37 C36 119.4(5) . . ?
C38 C37 H37 120.3 . . ?
C36 C37 H37 120.3 . . ?
C37 C38 C39 118.9(5) . . ?
C37 C38 H38 120.5 . . ?
C39 C38 H38 120.5 . . ?
C38 C39 C40 119.6(5) . . ?
C38 C39 H39 120.2 . . ?
C40 C39 H39 120.2 . . ?
N7 C40 C39 122.0(5) . . ?
N7 C40 H40 119.0 . . ?
C39 C40 H40 119.0 . . ?
O8 C41 O7 123.7(4) . . ?
O8 C41 C42 119.1(4) . . ?
O7 C41 C42 117.2(4) . . ?
N9 C42 C41 110.3(3) . . ?
N9 C42 C43 111.0(3) . . ?
C41 C42 C43 112.2(4) . . ?
N9 C42 H42 107.7 . . ?
C41 C42 H42 107.7 . . ?
C43 C42 H42 107.7 . . ?
C44 C43 C42 113.9(4) . . ?
C44 C43 H43A 108.8 . . ?
C42 C43 H43A 108.8 . . ?
C44 C43 H43B 108.8 . . ?
C42 C43 H43B 108.8 . . ?
H43A C43 H43B 107.7 . . ?
C43 C44 S3 117.2(4) . . ?
C43 C44 H44A 108.0 . . ?
S3 C44 H44A 108.0 . . ?
C43 C44 H44B 108.0 . . ?
S3 C44 H44B 108.0 . . ?
H44A C44 H44B 107.2 . . ?
S3 C45 H45A 109.5 . . ?
S3 C45 H45B 109.5 . . ?
H45A C45 H45B 109.5 . . ?
S3 C45 H45C 109.5 . . ?
H45A C45 H45C 109.5 . . ?
H45B C45 H45C 109.5 . . ?
N10 C46 C47 122.6(4) . . ?
N10 C46 H46 118.7 . . ?
C47 C46 H46 118.7 . . ?
C48 C47 C46 118.9(5) . . ?
C48 C47 H47 120.6 . . ?
C46 C47 H47 120.6 . . ?
C47 C48 C49 118.2(4) . . ?
C47 C48 H48 120.9 . . ?
C49 C48 H48 120.9 . . ?
C50 C49 C48 120.1(4) . . ?
C50 C49 H49 119.9 . . ?
C48 C49 H49 119.9 . . ?
N10 C50 C49 120.4(4) . . ?
N10 C50 C51 116.1(4) . . ?
C49 C50 C51 123.6(4) . . ?
N11 C51 C52 121.0(4) . . ?
N11 C51 C50 113.9(4) . . ?
C52 C51 C50 125.1(4) . . ?
C51 C52 C53 119.2(4) . . ?
C51 C52 H52 120.4 . . ?
C53 C52 H52 120.4 . . ?
C54 C53 C52 120.3(4) . . ?
C54 C53 H53 119.9 . . ?
C52 C53 H53 119.9 . . ?
C53 C54 C55 117.9(4) . . ?
C53 C54 H54 121.1 . . ?
C55 C54 H54 121.1 . . ?
N11 C55 C54 122.6(4) . . ?
N11 C55 H55 118.7 . . ?
C54 C55 H55 118.7 . . ?
O11 C56 O10 125.1(4) . . ?
O11 C56 C57 119.0(4) . . ?
O10 C56 C57 115.9(4) . . ?
N12 C57 C58 113.8(3) . . ?
N12 C57 C56 109.2(3) . . ?
C58 C57 C56 113.2(3) . . ?
N12 C57 H57 106.7 . . ?
C58 C57 H57 106.7 . . ?
C56 C57 H57 106.7 . . ?
C59 C58 C57 113.4(4) . . ?
C59 C58 H58A 108.9 . . ?
C57 C58 H58A 108.9 . . ?
C59 C58 H58B 108.9 . . ?
C57 C58 H58B 108.9 . . ?
H58A C58 H58B 107.7 . . ?
C58 C59 S4 111.0(3) . . ?
C58 C59 H59A 109.4 . . ?
S4 C59 H59A 109.4 . . ?
C58 C59 H59B 109.4 . . ?
S4 C59 H59B 109.4 . . ?
H59A C59 H59B 108.0 . . ?
S4 C60 H60A 109.5 . . ?
S4 C60 H60B 109.5 . . ?
H60A C60 H60B 109.5 . . ?
S4 C60 H60C 109.5 . . ?
H60A C60 H60C 109.5 . . ?
H60B C60 H60C 109.5 . . ?

loop_
_geom_bond_atom_site_label_1
_geom_bond_atom_site_label_2
_geom_bond_distance
_geom_bond_site_symmetry_2
_geom_bond_publ_flag
Cu1 O1 1.927(3) . ?
Cu1 N3 1.985(4) . ?
Cu1 N1 1.987(3) . ?
Cu1 N2 2.000(4) . ?
Cu1 O3 2.390(4) . ?
Cu2 O4 1.926(3) . ?
Cu2 N5 1.983(4) . ?
Cu2 N4 1.998(4) . ?
Cu2 N6 2.013(3) . ?
Cu2 O6 2.323(3) . ?
Cu3 O7 1.920(3) . ?
Cu3 N8 1.988(4) . ?
Cu3 N9 1.992(4) . ?
Cu3 N7 2.006(4) . ?
Cu3 O9 2.344(4) . ?
Cu4 O10 1.949(3) . ?
Cu4 N11 1.965(4) . ?
Cu4 N12 1.981(4) . ?
Cu4 N10 2.016(4) . ?
Cu4 O12 2.404(4) . ?
Cl1 O13 1.265(13) . ?
Cl1 O16A 1.352(11) . ?
Cl1 O15A 1.35(3) . ?
Cl1 O14 1.375(11) . ?
Cl1 O14A 1.390(13) . ?
Cl1 O13A 1.541(15) . ?
Cl1 O15 1.54(2) . ?
Cl1 O16 1.65(2) . ?
Cl2 O18 1.363(5) . ?
Cl2 O19 1.382(5) . ?
Cl2 O20 1.413(5) . ?
Cl2 O17 1.414(4) . ?
Cl3 O26 1.316(6) . ?
Cl3 O28 1.377(6) . ?
Cl3 O27 1.390(5) . ?
Cl3 O25 1.428(5) . ?
Cl4 O24 1.336(6) . ?
Cl4 O22 1.363(5) . ?
Cl4 O21 1.369(4) . ?
Cl4 O23 1.471(7) . ?
S1 C15 1.766(6) . ?
S1 C14 1.773(5) . ?
S2 C29 1.788(5) . ?
S2 C30 1.814(8) . ?
S3 C45 1.738(8) . ?
S3 C44 1.782(7) . ?
S4 C59 1.770(5) . ?
S4 C60 1.788(7) . ?
O1 C11 1.284(5) . ?
O2 C11 1.229(5) . ?
O4 C26 1.283(5) . ?
O5 C26 1.219(5) . ?
O7 C41 1.266(5) . ?
O8 C41 1.220(5) . ?
O10 C56 1.255(5) . ?
O11 C56 1.227(5) . ?
O13 O13A 1.100(16) . ?
O13 O15A 1.32(3) . ?
O14 O14A 0.760(14) . ?
O14 O16 1.74(2) . ?
O14A O15 1.79(2) . ?
O15 O16A 1.28(2) . ?
O15A O16A 1.65(2) . ?
O15A O16 1.77(3) . ?
N1 C10 1.321(6) . ?
N1 C6 1.354(6) . ?
N2 C1 1.323(6) . ?
N2 C5 1.363(6) . ?
N3 C12 1.495(6) . ?
N3 H3A 0.9000 . ?
N3 H3B 0.9000 . ?
N4 C16 1.329(6) . ?
N4 C20 1.338(5) . ?
N5 C25 1.329(6) . ?
N5 C21 1.368(5) . ?
N6 C27 1.468(5) . ?
N6 H6A 0.9000 . ?
N6 H6B 0.9000 . ?
N7 C40 1.322(6) . ?
N7 C36 1.329(6) . ?
N8 C31 1.323(6) . ?
N8 C35 1.342(6) . ?
N9 C42 1.484(5) . ?
N9 H9A 0.9000 . ?
N9 H9B 0.9000 . ?
N10 C46 1.316(6) . ?
N10 C50 1.340(6) . ?
N11 C55 1.334(6) . ?
N11 C51 1.363(5) . ?
N12 C57 1.474(5) . ?
N12 H12A 0.9000 . ?
N12 H12B 0.9000 . ?
C1 C2 1.378(7) . ?
C1 H1 0.9300 . ?
C2 C3 1.379(7) . ?
C2 H2 0.9300 . ?
C3 C4 1.370(7) . ?
C3 H3 0.9300 . ?
C4 C5 1.377(6) . ?
C4 H4 0.9300 . ?
C5 C6 1.472(7) . ?
C6 C7 1.383(6) . ?
C7 C8 1.340(7) . ?
C7 H7 0.9300 . ?
C8 C9 1.419(7) . ?
C8 H8 0.9300 . ?
C9 C10 1.375(6) . ?
C9 H9 0.9300 . ?
C10 H10 0.9300 . ?
C11 C12 1.521(6) . ?
C12 C13 1.510(6) . ?
C12 H12 0.9800 . ?
C13 C14 1.507(7) . ?
C13 H13A 0.9700 . ?
C13 H13B 0.9700 . ?
C14 H14A 0.9700 . ?
C14 H14B 0.9700 . ?
C15 H15A 0.9600 . ?
C15 H15B 0.9600 . ?
C15 H15C 0.9600 . ?
C16 C17 1.364(7) . ?
C16 H16 0.9300 . ?
C17 C18 1.362(7) . ?
C17 H17 0.9300 . ?
C18 C19 1.376(7) . ?
C18 H18 0.9300 . ?
C19 C20 1.380(7) . ?
C19 H19 0.9300 . ?
C20 C21 1.475(6) . ?
C21 C22 1.377(6) . ?
C22 C23 1.394(7) . ?
C22 H22 0.9300 . ?
C23 C24 1.332(8) . ?
C23 H23 0.9300 . ?
C24 C25 1.389(7) . ?
C24 H24 0.9300 . ?
C25 H25 0.9300 . ?
C26 C27 1.514(6) . ?
C27 C28 1.530(6) . ?
C27 H27 0.9800 . ?
C28 C29 1.491(7) . ?
C28 H28A 0.9700 . ?
C28 H28B 0.9700 . ?
C29 H29A 0.9700 . ?
C29 H29B 0.9700 . ?
C30 H30A 0.9600 . ?
C30 H30B 0.9600 . ?
C30 H30C 0.9600 . ?
C31 C32 1.371(7) . ?
C31 H31 0.9300 . ?
C32 C33 1.380(8) . ?
C32 H32 0.9300 . ?
C33 C34 1.343(8) . ?
C33 H33 0.9300 . ?
C34 C35 1.391(7) . ?
C34 H34 0.9300 . ?
C35 C36 1.500(7) . ?
C36 C37 1.393(7) . ?
C37 C38 1.343(8) . ?
C37 H37 0.9300 . ?
C38 C39 1.362(9) . ?
C38 H38 0.9300 . ?
C39 C40 1.368(7) . ?
C39 H39 0.9300 . ?
C40 H40 0.9300 . ?
C41 C42 1.516(6) . ?
C42 C43 1.536(6) . ?
C42 H42 0.9800 . ?
C43 C44 1.497(7) . ?
C43 H43A 0.9700 . ?
C43 H43B 0.9700 . ?
C44 H44A 0.9700 . ?
C44 H44B 0.9700 . ?
C45 H45A 0.9600 . ?
C45 H45B 0.9600 . ?
C45 H45C 0.9600 . ?
C46 C47 1.377(7) . ?
C46 H46 0.9300 . ?
C47 C48 1.375(7) . ?
C47 H47 0.9300 . ?
C48 C49 1.382(7) . ?
C48 H48 0.9300 . ?
C49 C50 1.382(6) . ?
C49 H49 0.9300 . ?
C50 C51 1.469(6) . ?
C51 C52 1.373(6) . ?
C52 C53 1.385(7) . ?
C52 H52 0.9300 . ?
C53 C54 1.367(7) . ?
C53 H53 0.9300 . ?
C54 C55 1.391(6) . ?
C54 H54 0.9300 . ?
C55 H55 0.9300 . ?
C56 C57 1.536(6) . ?
C57 C58 1.529(5) . ?
C57 H57 0.9800 . ?
C58 C59 1.514(7) . ?
C58 H58A 0.9700 . ?
C58 H58B 0.9700 . ?
C59 H59A 0.9700 . ?
C59 H59B 0.9700 . ?
C60 H60A 0.9600 . ?
C60 H60B 0.9600 . ?
C60 H60C 0.9600 . ?

loop_
_geom_torsion_atom_site_label_1
_geom_torsion_atom_site_label_2
_geom_torsion_atom_site_label_3
_geom_torsion_atom_site_label_4
_geom_torsion
_geom_torsion_site_symmetry_1
_geom_torsion_site_symmetry_2
_geom_torsion_site_symmetry_3
_geom_torsion_site_symmetry_4
_geom_torsion_publ_flag
N3 Cu1 O1 C11 16.9(3) . . . . ?
N1 Cu1 O1 C11 -166.0(3) . . . . ?
N2 Cu1 O1 C11 129.5(7) . . . . ?
O3 Cu1 O1 C11 -75.0(3) . . . . ?
N5 Cu2 O4 C26 140.6(16) . . . . ?
N4 Cu2 O4 C26 152.9(3) . . . . ?
N6 Cu2 O4 C26 -6.2(3) . . . . ?
O6 Cu2 O4 C26 -112.8(3) . . . . ?
N8 Cu3 O7 C41 -176.5(3) . . . . ?
N9 Cu3 O7 C41 -9.5(3) . . . . ?
N7 Cu3 O7 C41 -122.7(8) . . . . ?
O9 Cu3 O7 C41 90.2(3) . . . . ?
N11 Cu4 O10 C56 161.7(3) . . . . ?
N12 Cu4 O10 C56 -19.6(3) . . . . ?
N10 Cu4 O10 C56 -122.7(5) . . . . ?
O12 Cu4 O10 C56 70.9(3) . . . . ?
O16A Cl1 O13 O13A -87.6(14) . . . . ?
O15A Cl1 O13 O13A -123.7(17) . . . . ?
O14 Cl1 O13 O13A 106.4(12) . . . . ?
O14A Cl1 O13 O13A 75.0(13) . . . . ?
O15 Cl1 O13 O13A -18.0(18) . . . . ?
O16 Cl1 O13 O13A 178.2(12) . . . . ?
O16A Cl1 O13 O15A 36.0(17) . . . . ?
O14 Cl1 O13 O15A -129.9(14) . . . . ?
O14A Cl1 O13 O15A -161.3(14) . . . . ?
O13A Cl1 O13 O15A 123.7(17) . . . . ?
O15 Cl1 O13 O15A 105.6(18) . . . . ?
O16 Cl1 O13 O15A -58.1(15) . . . . ?
O15A O13 O13A Cl1 -54.9(16) . . . . ?
O16A Cl1 O13A O13 119.6(11) . . . . ?
O15A Cl1 O13A O13 46.3(14) . . . . ?
O14 Cl1 O13A O13 -88.2(12) . . . . ?
O14A Cl1 O13A O13 -118.7(12) . . . . ?
O15 Cl1 O13A O13 166.7(13) . . . . ?
O16 Cl1 O13A O13 -3(2) . . . . ?
O13 Cl1 O14 O14A -117.9(15) . . . . ?
O16A Cl1 O14 O14A 76.1(16) . . . . ?
O15A Cl1 O14 O14A 179.9(18) . . . . ?
O13A Cl1 O14 O14A -71.5(16) . . . . ?
O15 Cl1 O14 O14A 23.0(16) . . . . ?
O16 Cl1 O14 O14A 141.1(16) . . . . ?
O13 Cl1 O14 O16 101.0(10) . . . . ?
O16A Cl1 O14 O16 -65.0(10) . . . . ?
O15A Cl1 O14 O16 38.8(16) . . . . ?
O14A Cl1 O14 O16 -141.1(16) . . . . ?
O13A Cl1 O14 O16 147.5(9) . . . . ?
O15 Cl1 O14 O16 -118.1(11) . . . . ?
O16 O14 O14A Cl1 42.1(15) . . . . ?
Cl1 O14 O14A O15 -23.4(16) . . . . ?
O16 O14 O14A O15 19(3) . . . . ?
O13 Cl1 O14A O14 73.0(16) . . . . ?
O16A Cl1 O14A O14 -122.0(14) . . . . ?
O15A Cl1 O14A O14 0(5) . . . . ?
O13A Cl1 O14A O14 116.6(15) . . . . ?
O15 Cl1 O14A O14 -156.9(16) . . . . ?
O16 Cl1 O14A O14 -36.1(15) . . . . ?
O13 Cl1 O14A O15 -130.0(11) . . . . ?
O16A Cl1 O14A O15 34.9(9) . . . . ?
O15A Cl1 O14A O15 157(4) . . . . ?
O14 Cl1 O14A O15 156.9(16) . . . . ?
O13A Cl1 O14A O15 -86.5(10) . . . . ?
O16 Cl1 O14A O15 120.8(10) . . . . ?
O13 Cl1 O15 O16A -109.5(13) . . . . ?
O15A Cl1 O15 O16A -33.6(16) . . . . ?
O14 Cl1 O15 O16A 126.4(9) . . . . ?
O14A Cl1 O15 O16A 138.7(11) . . . . ?
O13A Cl1 O15 O16A -122.1(10) . . . . ?
O16 Cl1 O15 O16A 52.1(13) . . . . ?
O13 Cl1 O15 O14A 111.8(12) . . . . ?
O16A Cl1 O15 O14A -138.7(11) . . . . ?
O15A Cl1 O15 O14A -172.3(14) . . . . ?
O14 Cl1 O15 O14A -12.3(9) . . . . ?
O13A Cl1 O15 O14A 99.2(8) . . . . ?
O16 Cl1 O15 O14A -86.6(10) . . . . ?
O14 O14A O15 O16A -6(2) . . . . ?
Cl1 O14A O15 O16A -33.4(9) . . . . ?
O14 O14A O15 Cl1 27.1(19) . . . . ?
O13A O13 O15A Cl1 64.9(16) . . . . ?
O13A O13 O15A O16A 42(2) . . . . ?
Cl1 O13 O15A O16A -23.3(10) . . . . ?
O13A O13 O15A O16 115.1(17) . . . . ?
Cl1 O13 O15A O16 50.3(11) . . . . ?
O16A Cl1 O15A O13 -151.1(13) . . . . ?
O14 Cl1 O15A O13 82.0(15) . . . . ?
O14A Cl1 O15A O13 82(4) . . . . ?
O13A Cl1 O15A O13 -35.9(10) . . . . ?
O15 Cl1 O15A O13 -124.2(13) . . . . ?
O16 Cl1 O15A O13 120.1(13) . . . . ?
O13 Cl1 O15A O16A 151.1(13) . . . . ?
O14 Cl1 O15A O16A -127.0(11) . . . . ?
O14A Cl1 O15A O16A -127(4) . . . . ?
O13A Cl1 O15A O16A 115.2(8) . . . . ?
O15 Cl1 O15A O16A 26.9(13) . . . . ?
O16 Cl1 O15A O16A -88.8(9) . . . . ?
O13 Cl1 O15A O16 -120.1(13) . . . . ?
O16A Cl1 O15A O16 88.8(9) . . . . ?
O14 Cl1 O15A O16 -38.2(15) . . . . ?
O14A Cl1 O15A O16 -38(4) . . . . ?
O13A Cl1 O15A O16 -156.0(10) . . . . ?
O15 Cl1 O15A O16 115.7(12) . . . . ?
O13 Cl1 O16 O14 -99.2(8) . . . . ?
O16A Cl1 O16 O14 133.6(8) . . . . ?
O15A Cl1 O16 O14 -150.2(13) . . . . ?
O14A Cl1 O16 O14 19.5(8) . . . . ?
O13A Cl1 O16 O14 -96.7(16) . . . . ?
O15 Cl1 O16 O14 94.8(11) . . . . ?
O13 Cl1 O16 O15A 51.0(12) . . . . ?
O16A Cl1 O16 O15A -76.2(12) . . . . ?
O14 Cl1 O16 O15A 150.2(13) . . . . ?
O14A Cl1 O16 O15A 169.7(12) . . . . ?
O13A Cl1 O16 O15A 53(2) . . . . ?
O15 Cl1 O16 O15A -115.0(14) . . . . ?
O14A O14 O16 Cl1 -46.8(18) . . . . ?
O14A O14 O16 O15A -68(2) . . . . ?
Cl1 O14 O16 O15A -21.1(9) . . . . ?
O13 O15A O16 Cl1 -46.6(12) . . . . ?
O16A O15A O16 Cl1 56.2(9) . . . . ?
O13 O15A O16 O14 -25.0(16) . . . . ?
Cl1 O15A O16 O14 21.6(9) . . . . ?
O16A O15A O16 O14 77.8(11) . . . . ?
O14A O15 O16A Cl1 29.8(7) . . . . ?
Cl1 O15 O16A O15A 26.2(13) . . . . ?
O14A O15 O16A O15A 56.0(16) . . . . ?
O13 Cl1 O16A O15 118.5(13) . . . . ?
O15A Cl1 O16A O15 150.4(15) . . . . ?
O14 Cl1 O16A O15 -78.7(12) . . . . ?
O14A Cl1 O16A O15 -44.4(12) . . . . ?
O13A Cl1 O16A O15 68.1(12) . . . . ?
O16 Cl1 O16A O15 -137.1(12) . . . . ?
O13 Cl1 O16A O15A -31.9(14) . . . . ?
O14 Cl1 O16A O15A 130.9(13) . . . . ?
O14A Cl1 O16A O15A 165.2(13) . . . . ?
O13A Cl1 O16A O15A -82.4(13) . . . . ?
O15 Cl1 O16A O15A -150.4(15) . . . . ?
O16 Cl1 O16A O15A 72.4(12) . . . . ?
O13 O15A O16A O15 -7(2) . . . . ?
Cl1 O15A O16A O15 -31.9(16) . . . . ?
O16 O15A O16A O15 -99.7(16) . . . . ?
O13 O15A O16A Cl1 24.6(11) . . . . ?
O16 O15A O16A Cl1 -67.8(10) . . . . ?
O1 Cu1 N1 C10 13.2(4) . . . . ?
N3 Cu1 N1 C10 72(3) . . . . ?
N2 Cu1 N1 C10 -177.1(4) . . . . ?
O3 Cu1 N1 C10 -79.8(4) . . . . ?
O1 Cu1 N1 C6 -170.9(3) . . . . ?
N3 Cu1 N1 C6 -112(3) . . . . ?
N2 Cu1 N1 C6 -1.2(3) . . . . ?
O3 Cu1 N1 C6 96.1(3) . . . . ?
O1 Cu1 N2 C1 -114.4(8) . . . . ?
N3 Cu1 N2 C1 -3.2(4) . . . . ?
N1 Cu1 N2 C1 180.0(4) . . . . ?
O3 Cu1 N2 C1 90.2(4) . . . . ?
O1 Cu1 N2 C5 65.4(9) . . . . ?
N3 Cu1 N2 C5 176.7(3) . . . . ?
N1 Cu1 N2 C5 -0.1(3) . . . . ?
O3 Cu1 N2 C5 -89.9(3) . . . . ?
O1 Cu1 N3 C12 -14.3(3) . . . . ?
N1 Cu1 N3 C12 -73(3) . . . . ?
N2 Cu1 N3 C12 176.3(3) . . . . ?
O3 Cu1 N3 C12 78.5(3) . . . . ?
O4 Cu2 N4 C16 -2.3(4) . . . . ?
N5 Cu2 N4 C16 176.6(4) . . . . ?
N6 Cu2 N4 C16 78.3(6) . . . . ?
O6 Cu2 N4 C16 -96.2(4) . . . . ?
O4 Cu2 N4 C20 -176.1(3) . . . . ?
N5 Cu2 N4 C20 2.7(3) . . . . ?
N6 Cu2 N4 C20 -95.5(5) . . . . ?
O6 Cu2 N4 C20 90.0(3) . . . . ?
O4 Cu2 N5 C25 -167.6(16) . . . . ?
N4 Cu2 N5 C25 180.0(4) . . . . ?
N6 Cu2 N5 C25 -21.3(4) . . . . ?
O6 Cu2 N5 C25 85.6(4) . . . . ?
O4 Cu2 N5 C21 12.9(19) . . . . ?
N4 Cu2 N5 C21 0.5(3) . . . . ?
N6 Cu2 N5 C21 159.3(3) . . . . ?
O6 Cu2 N5 C21 -93.9(3) . . . . ?
O4 Cu2 N6 C27 20.1(3) . . . . ?
N5 Cu2 N6 C27 -157.0(3) . . . . ?
N4 Cu2 N6 C27 -62.3(5) . . . . ?
O6 Cu2 N6 C27 112.0(3) . . . . ?
O7 Cu3 N7 C40 123.2(9) . . . . ?
N8 Cu3 N7 C40 177.8(4) . . . . ?
N9 Cu3 N7 C40 11.2(4) . . . . ?
O9 Cu3 N7 C40 -89.4(4) . . . . ?
O7 Cu3 N7 C36 -54.6(10) . . . . ?
N8 Cu3 N7 C36 0.0(3) . . . . ?
N9 Cu3 N7 C36 -166.6(3) . . . . ?
O9 Cu3 N7 C36 92.8(3) . . . . ?
O7 Cu3 N8 C31 -6.6(4) . . . . ?
N9 Cu3 N8 C31 -82.8(8) . . . . ?
N7 Cu3 N8 C31 -178.4(4) . . . . ?
O9 Cu3 N8 C31 91.2(4) . . . . ?
O7 Cu3 N8 C35 171.2(3) . . . . ?
N9 Cu3 N8 C35 95.0(7) . . . . ?
N7 Cu3 N8 C35 -0.6(3) . . . . ?
O9 Cu3 N8 C35 -91.0(3) . . . . ?
O7 Cu3 N9 C42 10.3(3) . . . . ?
N8 Cu3 N9 C42 87.5(7) . . . . ?
N7 Cu3 N9 C42 -179.0(3) . . . . ?
O9 Cu3 N9 C42 -86.4(3) . . . . ?
O10 Cu4 N10 C46 102.3(7) . . . . ?
N11 Cu4 N10 C46 179.6(5) . . . . ?
N12 Cu4 N10 C46 1.5(5) . . . . ?
O12 Cu4 N10 C46 -91.5(4) . . . . ?
O10 Cu4 N10 C50 -76.7(6) . . . . ?
N11 Cu4 N10 C50 0.6(3) . . . . ?
N12 Cu4 N10 C50 -177.6(3) . . . . ?
O12 Cu4 N10 C50 89.5(3) . . . . ?
O10 Cu4 N11 C55 -14.9(4) . . . . ?
N12 Cu4 N11 C55 -42(4) . . . . ?
N10 Cu4 N11 C55 -179.5(4) . . . . ?
O12 Cu4 N11 C55 79.9(4) . . . . ?
O10 Cu4 N11 C51 163.8(3) . . . . ?
N12 Cu4 N11 C51 137(3) . . . . ?
N10 Cu4 N11 C51 -0.8(3) . . . . ?
O12 Cu4 N11 C51 -101.4(3) . . . . ?
O10 Cu4 N12 C57 27.2(3) . . . . ?
N11 Cu4 N12 C57 54(4) . . . . ?
N10 Cu4 N12 C57 -168.4(3) . . . . ?
O12 Cu4 N12 C57 -67.5(3) . . . . ?
C5 N2 C1 C2 1.0(7) . . . . ?
Cu1 N2 C1 C2 -179.1(4) . . . . ?
N2 C1 C2 C3 -1.4(8) . . . . ?
C1 C2 C3 C4 0.2(8) . . . . ?
C2 C3 C4 C5 1.2(7) . . . . ?
C1 N2 C5 C4 0.5(6) . . . . ?
Cu1 N2 C5 C4 -179.3(3) . . . . ?
C1 N2 C5 C6 -178.7(4) . . . . ?
Cu1 N2 C5 C6 1.4(5) . . . . ?
C3 C4 C5 N2 -1.6(7) . . . . ?
C3 C4 C5 C6 177.6(4) . . . . ?
C10 N1 C6 C7 -1.1(6) . . . . ?
Cu1 N1 C6 C7 -177.3(3) . . . . ?
C10 N1 C6 C5 178.5(4) . . . . ?
Cu1 N1 C6 C5 2.3(5) . . . . ?
N2 C5 C6 N1 -2.4(5) . . . . ?
C4 C5 C6 N1 178.3(4) . . . . ?
N2 C5 C6 C7 177.2(4) . . . . ?
C4 C5 C6 C7 -2.0(7) . . . . ?
N1 C6 C7 C8 0.9(7) . . . . ?
C5 C6 C7 C8 -178.7(4) . . . . ?
C6 C7 C8 C9 0.0(7) . . . . ?
C7 C8 C9 C10 -0.7(7) . . . . ?
C6 N1 C10 C9 0.4(7) . . . . ?
Cu1 N1 C10 C9 176.1(4) . . . . ?
C8 C9 C10 N1 0.5(7) . . . . ?
Cu1 O1 C11 O2 166.1(4) . . . . ?
Cu1 O1 C11 C12 -14.9(5) . . . . ?
Cu1 N3 C12 C13 -115.2(3) . . . . ?
Cu1 N3 C12 C11 10.4(4) . . . . ?
O2 C11 C12 N3 -178.6(4) . . . . ?
O1 C11 C12 N3 2.3(5) . . . . ?
O2 C11 C12 C13 -52.8(5) . . . . ?
O1 C11 C12 C13 128.2(4) . . . . ?
N3 C12 C13 C14 -64.6(5) . . . . ?
C11 C12 C13 C14 170.7(4) . . . . ?
C12 C13 C14 S1 -67.6(5) . . . . ?
C15 S1 C14 C13 172.8(4) . . . . ?
C20 N4 C16 C17 0.9(7) . . . . ?
Cu2 N4 C16 C17 -172.6(4) . . . . ?
N4 C16 C17 C18 -1.5(8) . . . . ?
C16 C17 C18 C19 0.4(9) . . . . ?
C17 C18 C19 C20 1.1(8) . . . . ?
C16 N4 C20 C19 0.6(6) . . . . ?
Cu2 N4 C20 C19 174.8(4) . . . . ?
C16 N4 C20 C21 -179.4(4) . . . . ?
Cu2 N4 C20 C21 -5.2(5) . . . . ?
C18 C19 C20 N4 -1.6(7) . . . . ?
C18 C19 C20 C21 178.4(5) . . . . ?
C25 N5 C21 C22 -2.0(6) . . . . ?
Cu2 N5 C21 C22 177.5(3) . . . . ?
C25 N5 C21 C20 177.2(4) . . . . ?
Cu2 N5 C21 C20 -3.3(4) . . . . ?
N4 C20 C21 N5 5.7(5) . . . . ?
C19 C20 C21 N5 -174.4(4) . . . . ?
N4 C20 C21 C22 -175.2(4) . . . . ?
C19 C20 C21 C22 4.8(7) . . . . ?
N5 C21 C22 C23 2.9(6) . . . . ?
C20 C21 C22 C23 -176.2(4) . . . . ?
C21 C22 C23 C24 -2.0(7) . . . . ?
C22 C23 C24 C25 0.3(8) . . . . ?
C21 N5 C25 C24 0.2(7) . . . . ?
Cu2 N5 C25 C24 -179.2(4) . . . . ?
C23 C24 C25 N5 0.6(8) . . . . ?
Cu2 O4 C26 O5 175.0(3) . . . . ?
Cu2 O4 C26 C27 -9.8(5) . . . . ?
Cu2 N6 C27 C26 -28.9(4) . . . . ?
Cu2 N6 C27 C28 -158.9(3) . . . . ?
O5 C26 C27 N6 -158.2(4) . . . . ?
O4 C26 C27 N6 26.6(5) . . . . ?
O5 C26 C27 C28 -27.9(6) . . . . ?
O4 C26 C27 C28 156.8(4) . . . . ?
N6 C27 C28 C29 62.5(5) . . . . ?
C26 C27 C28 C29 -64.9(5) . . . . ?
C27 C28 C29 S2 -179.9(3) . . . . ?
C30 S2 C29 C28 169.7(4) . . . . ?
C35 N8 C31 C32 0.4(8) . . . . ?
Cu3 N8 C31 C32 178.1(4) . . . . ?
N8 C31 C32 C33 -1.3(8) . . . . ?
C31 C32 C33 C34 1.5(8) . . . . ?
C32 C33 C34 C35 -0.9(8) . . . . ?
C31 N8 C35 C34 0.4(7) . . . . ?
Cu3 N8 C35 C34 -177.6(3) . . . . ?
C31 N8 C35 C36 179.1(4) . . . . ?
Cu3 N8 C35 C36 1.1(5) . . . . ?
C33 C34 C35 N8 -0.1(7) . . . . ?
C33 C34 C35 C36 -178.6(5) . . . . ?
C40 N7 C36 C37 2.0(7) . . . . ?
Cu3 N7 C36 C37 180.0(3) . . . . ?
C40 N7 C36 C35 -177.4(4) . . . . ?
Cu3 N7 C36 C35 0.6(5) . . . . ?
N8 C35 C36 N7 -1.1(6) . . . . ?
C34 C35 C36 N7 177.4(4) . . . . ?
N8 C35 C36 C37 179.5(4) . . . . ?
C34 C35 C36 C37 -1.9(7) . . . . ?
N7 C36 C37 C38 -1.6(7) . . . . ?
C35 C36 C37 C38 177.7(5) . . . . ?
C36 C37 C38 C39 0.1(8) . . . . ?
C37 C38 C39 C40 0.8(8) . . . . ?
C36 N7 C40 C39 -1.0(7) . . . . ?
Cu3 N7 C40 C39 -178.7(4) . . . . ?
C38 C39 C40 N7 -0.4(8) . . . . ?
Cu3 O7 C41 O8 -173.5(4) . . . . ?
Cu3 O7 C41 C42 5.9(5) . . . . ?
Cu3 N9 C42 C41 -9.8(4) . . . . ?
Cu3 N9 C42 C43 -134.9(3) . . . . ?
O8 C41 C42 N9 -177.5(4) . . . . ?
O7 C41 C42 N9 3.1(5) . . . . ?
O8 C41 C42 C43 -53.1(6) . . . . ?
O7 C41 C42 C43 127.4(4) . . . . ?
N9 C42 C43 C44 -71.6(5) . . . . ?
C41 C42 C43 C44 164.5(4) . . . . ?
C42 C43 C44 S3 -69.5(5) . . . . ?
C45 S3 C44 C43 -71.6(5) . . . . ?
C50 N10 C46 C47 -1.0(8) . . . . ?
Cu4 N10 C46 C47 -179.9(4) . . . . ?
N10 C46 C47 C48 -0.1(8) . . . . ?
C46 C47 C48 C49 0.6(8) . . . . ?
C47 C48 C49 C50 -0.2(7) . . . . ?
C46 N10 C50 C49 1.4(7) . . . . ?
Cu4 N10 C50 C49 -179.5(3) . . . . ?
C46 N10 C50 C51 -179.4(4) . . . . ?
Cu4 N10 C50 C51 -0.3(5) . . . . ?
C48 C49 C50 N10 -0.8(7) . . . . ?
C48 C49 C50 C51 180.0(4) . . . . ?
C55 N11 C51 C52 1.0(6) . . . . ?
Cu4 N11 C51 C52 -177.8(3) . . . . ?
C55 N11 C51 C50 179.7(4) . . . . ?
Cu4 N11 C51 C50 0.8(5) . . . . ?
N10 C50 C51 N11 -0.4(5) . . . . ?
C49 C50 C51 N11 178.8(4) . . . . ?
N10 C50 C51 C52 178.2(4) . . . . ?
C49 C50 C51 C52 -2.6(7) . . . . ?
N11 C51 C52 C53 0.8(6) . . . . ?
C50 C51 C52 C53 -177.7(4) . . . . ?
C51 C52 C53 C54 -1.7(7) . . . . ?
C52 C53 C54 C55 0.9(7) . . . . ?
C51 N11 C55 C54 -1.9(6) . . . . ?
Cu4 N11 C55 C54 176.8(3) . . . . ?
C53 C54 C55 N11 0.9(7) . . . . ?
Cu4 O10 C56 O11 -174.1(4) . . . . ?
Cu4 O10 C56 C57 6.0(5) . . . . ?
Cu4 N12 C57 C58 -157.9(3) . . . . ?
Cu4 N12 C57 C56 -30.3(4) . . . . ?
O11 C56 C57 N12 -162.7(4) . . . . ?
O10 C56 C57 N12 17.2(5) . . . . ?
O11 C56 C57 C58 -34.8(6) . . . . ?
O10 C56 C57 C58 145.1(4) . . . . ?
N12 C57 C58 C59 -57.6(6) . . . . ?
C56 C57 C58 C59 177.0(4) . . . . ?
C57 C58 C59 S4 -178.2(3) . . . . ?
C60 S4 C59 C58 -174.8(5) . . . . ?
